data_2003807
loop_
_publ_author_name
'Mukherjee, M.'
'Mukherjee, A. K.'
'Pariya, C.'
'Ray Chaudhuri, N.'

_publ_section_title
;
 [<i>N</i>-(3-Aminopropyl)-1,3-propanediamine]diaquasulfatonickel(II)
 Monohydrate, [Ni(SO~4~)(dpt)(H~2~O)~2~].H~2~O [dpt =
 NH~2~(CH~2~)~3~NH(CH~2~)~3~NH~2~]
;
_journal_issue 8
_journal_name_full 'Acta Crystallographica Section C'
_journal_page_first 1543
_journal_page_last 1545
_journal_paper_doi 10.1107/S0108270195000813
_journal_volume 51
_journal_year 1995
_chemical_formula_sum 'C6 H23 N3 Ni O7 S'
_chemical_formula_weight 340.04
_chemical_name_systematic
;
Mono-[N-(3-aminopropyl)-1,3-propanediamine] diaquasulfatonickel(II)
monohydrate
;
_space_group_IT_number 2
_symmetry_cell_setting triclinic
_symmetry_space_group_name_Hall '-P 1'
_symmetry_space_group_name_H-M 'P -1'
_audit_creation_method SHELXL
_cell_angle_alpha 74.53(3)
_cell_angle_beta 74.15(3)
_cell_angle_gamma 78.64(3)
_cell_formula_units_Z 2
_cell_length_a 7.242(3)
_cell_length_b 8.454(3)
_cell_length_c 12.230(6)
_cell_measurement_reflns_used 30
_cell_measurement_temperature 293(2)
_cell_measurement_theta_max 15
_cell_measurement_theta_min 7.5
_cell_volume 688.0(5)
_computing_cell_refinement SHELXTL
_computing_data_collection 'SHELXTL (Sheldrick, 1985)'
_computing_data_reduction SHELXTL
_computing_molecular_graphics 'ORTEPII (Johnson, 1976)'
_computing_publication_material 'SHELXL93 (Sheldrick, 1993)'
_computing_structure_refinement 'SHELXL93 (Sheldrick, 1993)'
_computing_structure_solution 'SHELXS86 (Sheldrick, 1985)'
_diffrn_ambient_temperature 293(2)
_diffrn_measurement_device R3m/V
_diffrn_measurement_method \w
_diffrn_radiation_monochromator graphite
_diffrn_radiation_source 'fine-focus sealed tube'
_diffrn_radiation_type MoK\a
_diffrn_radiation_wavelength 0.71073
_diffrn_reflns_av_R_equivalents 0.0320
_diffrn_reflns_av_sigmaI/netI 0.0271
_diffrn_reflns_limit_h_max 0
_diffrn_reflns_limit_h_min -8
_diffrn_reflns_limit_k_max 9
_diffrn_reflns_limit_k_min -9
_diffrn_reflns_limit_l_max 13
_diffrn_reflns_limit_l_min -13
_diffrn_reflns_number 2135
_diffrn_reflns_theta_max 23.54
_diffrn_reflns_theta_min 1.78
_diffrn_standards_decay_% <3
_diffrn_standards_interval_count 100
_diffrn_standards_number 2
_exptl_absorpt_coefficient_mu 1.591
_exptl_absorpt_correction_T_max 0.784
_exptl_absorpt_correction_T_min 0.653
_exptl_absorpt_correction_type 'empirical, \y scan'
_exptl_crystal_colour 'light blue'
_exptl_crystal_density_diffrn 1.642
_exptl_crystal_density_meas 1.63
_exptl_crystal_density_method 'method of flotation'
_exptl_crystal_description parallelepiped
_exptl_crystal_F_000 360
_exptl_crystal_size_max 0.44
_exptl_crystal_size_mid 0.24
_exptl_crystal_size_min 0.12
_refine_diff_density_max 0.238
_refine_diff_density_min -0.276
_refine_ls_extinction_coef none
_refine_ls_extinction_method none
_refine_ls_goodness_of_fit_all 0.944
_refine_ls_goodness_of_fit_obs 0.947
_refine_ls_hydrogen_treatment 'H atoms refined isotropically'
_refine_ls_matrix_type full
_refine_ls_number_parameters 255
_refine_ls_number_reflns 2044
_refine_ls_number_restraints 13
_refine_ls_restrained_S_all 1.201
_refine_ls_restrained_S_obs 0.953
_refine_ls_R_factor_all 0.0329
_refine_ls_R_factor_obs 0.0246
_refine_ls_shift/esd_max 0.411
_refine_ls_shift/esd_mean 0.055
_refine_ls_structure_factor_coef Fsqd
_refine_ls_weighting_scheme
;calc w = 1/[\s^2^(Fo^2^) + (0.0316P)^2^ + 0.6850P]
where P = (Fo^2^ + 2Fc^2^)/3
;
_refine_ls_wR_factor_all 0.0789
_refine_ls_wR_factor_obs 0.0579
_reflns_number_observed 1801
_reflns_number_total 2047
_reflns_observed_criterion >2sigma(I)
_cod_data_source_file li1131.cif
_cod_data_source_block aminopropyl
_cod_database_code 2003807

loop_
_symmetry_equiv_pos_as_xyz
'x, y, z'
'-x, -y, -z'

loop_
_atom_site_aniso_label
_atom_site_aniso_U_11
_atom_site_aniso_U_12
_atom_site_aniso_U_13
_atom_site_aniso_U_22
_atom_site_aniso_U_23
_atom_site_aniso_U_33
Ni 0.0200(2) -0.00403(13) -0.00124(14) 0.0202(2) -0.00480(14) 0.0226(2)
S 0.0179(3) -0.0042(3) -0.0003(3) 0.0250(4) -0.0070(3) 0.0297(4)
O1 0.0217(10) -0.0036(8) -0.0013(8) 0.0323(11) -0.0021(8) 0.0281(10)
O2 0.0206(10) -0.0089(9) 0.0071(9) 0.0466(13) -0.0189(10) 0.0464(13)
O3 0.0324(12) -0.0077(9) 0.0021(10) 0.0261(11) -0.0112(10) 0.0619(15)
O4 0.0304(11) -0.0085(10) -0.0091(9) 0.0516(13) -0.0098(10) 0.0332(11)
O5 0.0229(11) -0.0012(10) -0.0031(9) 0.0352(13) -0.0096(10) 0.0391(12)
O6 0.0298(12) -0.0143(10) -0.0040(9) 0.0402(13) -0.0034(10) 0.0273(11)
O7 0.068(2) 0.0166(13) -0.0101(14) 0.0389(14) -0.0128(12) 0.051(2)
N1 0.032(2) -0.0042(12) -0.0017(13) 0.0267(13) -0.0080(11) 0.037(2)
N2 0.0228(13) -0.0024(11) -0.0017(11) 0.0344(14) -0.0107(11) 0.0275(13)
N3 0.0246(14) -0.0055(11) -0.0014(12) 0.0255(13) -0.0051(11) 0.0354(15)
C1 0.061(3) -0.013(2) -0.015(2) 0.029(2) -0.011(2) 0.065(2)
C2 0.045(2) -0.012(2) -0.011(2) 0.039(2) -0.023(2) 0.062(2)
C3 0.039(2) -0.006(2) -0.005(2) 0.046(2) -0.027(2) 0.047(2)
C4 0.036(2) -0.008(2) 0.0008(14) 0.053(2) -0.0080(14) 0.024(2)
C5 0.043(2) -0.003(2) -0.002(2) 0.050(2) 0.008(2) 0.028(2)
C6 0.037(2) -0.0111(15) 0.0034(15) 0.029(2) 0.0028(14) 0.040(2)

loop_
_atom_site_label
_atom_site_occupancy
_atom_site_fract_x
_atom_site_fract_y
_atom_site_fract_z
_atom_site_U_iso_or_equiv
_atom_site_thermal_displace_type
_atom_site_calc_flag
_atom_site_refinement_flags
_atom_site_type_symbol
Ni 1 0.19412(5) 0.06399(4) 0.28971(3) 0.02152(12) Uani d . Ni
S 1 -0.25827(9) 0.26314(8) 0.30796(6) 0.0249(2) Uani d . S
O1 1 -0.1116(3) 0.1365(2) 0.3590(2) 0.0293(4) Uani d . O
O2 1 -0.4441(3) 0.2568(3) 0.3956(2) 0.0386(5) Uani d . O
O3 1 -0.1964(3) 0.4264(2) 0.2800(2) 0.0420(5) Uani d . O
O4 1 -0.2761(3) 0.2206(3) 0.2028(2) 0.0376(5) Uani d . O
O5 1 0.4906(3) -0.0164(3) 0.2314(2) 0.0334(5) Uani d D O
O6 1 0.2448(3) 0.0918(3) 0.4465(2) 0.0324(5) Uani d D O
O7 1 0.4214(4) 0.3143(3) 0.6229(2) 0.0563(7) Uani d D O
N1 1 0.1461(4) -0.1787(3) 0.3796(2) 0.0329(6) Uani d D N
N2 1 0.1406(3) 0.0495(3) 0.1336(2) 0.0285(5) Uani d D N
N3 1 0.2384(4) 0.3117(3) 0.2292(2) 0.0297(6) Uani d D N
C1 1 0.1260(6) -0.3045(4) 0.3209(4) 0.0499(9) Uani d D C
C2 1 0.0370(5) -0.2310(4) 0.2183(3) 0.0453(8) Uani d . C
C3 1 0.1606(5) -0.1214(4) 0.1185(3) 0.0417(8) Uani d . C
C4 1 0.2486(5) 0.1550(4) 0.0271(3) 0.0394(8) Uani d . C
C5 1 0.2126(5) 0.3368(4) 0.0281(3) 0.0452(8) Uani d . C
C6 1 0.3143(5) 0.3837(4) 0.1045(3) 0.0391(8) Uani d . C
HN1A 1 0.2436(39) -0.2143(38) 0.4117(26) 0.038(9) Uiso d D H
HN1B 1 0.0429(44) -0.1636(48) 0.4325(29) 0.067(13) Uiso d D H
HN2A 1 0.0198(35) 0.0896(36) 0.1396(27) 0.036(9) Uiso d D H
HN3A 1 0.3099(42) 0.3240(39) 0.2726(25) 0.040(9) Uiso d D H
HN3B 1 0.1258(37) 0.3658(36) 0.2532(27) 0.040(9) Uiso d D H
HC1A 1 0.2505(44) -0.3629(51) 0.3005(38) 0.085(15) Uiso d D H
HC1B 1 0.0539(46) -0.3838(38) 0.3761(26) 0.054(10) Uiso d D H
HC2A 1 0.0178(46) -0.3211(43) 0.1926(28) 0.045(9) Uiso d . H
HC2B 1 -0.0892(48) -0.1680(40) 0.2464(27) 0.040(9) Uiso d . H
HC3A 1 0.1278(46) -0.1121(39) 0.0448(29) 0.044(9) Uiso d . H
HC3B 1 0.2946(49) -0.1621(39) 0.1097(26) 0.039(9) Uiso d . H
HC4A 1 0.3873(48) 0.1151(38) 0.0255(25) 0.038(8) Uiso d . H
HC4B 1 0.2148(46) 0.1341(40) -0.0414(30) 0.049(9) Uiso d . H
HC5A 1 0.0682(54) 0.3733(42) 0.0508(29) 0.055(10) Uiso d . H
HC5B 1 0.2611(45) 0.3929(39) -0.0513(30) 0.044(9) Uiso d . H
HC6A 1 0.4503(46) 0.3411(36) 0.0862(25) 0.034(8) Uiso d . H
HC6B 1 0.3083(44) 0.4988(43) 0.0905(27) 0.042(9) Uiso d . H
HO5A 1 0.5617(53) 0.0542(44) 0.2294(35) 0.070(14) Uiso d D H
HO5B 1 0.5254(57) -0.1107(38) 0.2754(32) 0.074(14) Uiso d D H
HO6A 1 0.2322(54) 0.0075(38) 0.5073(26) 0.066(12) Uiso d D H
HO6B 1 0.3485(40) 0.1291(41) 0.4359(29) 0.049(11) Uiso d D H
HO7A 1 0.3549(52) 0.4031(38) 0.6391(34) 0.063(13) Uiso d D H
HO7B 1 0.4371(62) 0.3267(52) 0.5512(24) 0.078(15) Uiso d D H

loop_
_atom_type_symbol
_atom_type_description
_atom_type_scat_source
_atom_type_scat_dispersion_real
_atom_type_scat_dispersion_imag
C C 'International Tables Vol C Tables 4.2.6.8 and 6.1.1.4' 0.0033 0.0016
H H 'International Tables Vol C Tables 4.2.6.8 and 6.1.1.4' 0.0000 0.0000
N N 'International Tables Vol C Tables 4.2.6.8 and 6.1.1.4' 0.0061 0.0033
O O 'International Tables Vol C Tables 4.2.6.8 and 6.1.1.4' 0.0106 0.0060
S S 'International Tables Vol C Tables 4.2.6.8 and 6.1.1.4' 0.1246 0.1234
Ni Ni 'International Tables Vol C Tables 4.2.6.8 and 6.1.1.4' 0.3393 1.1124

loop_
_geom_angle_atom_site_label_1
_geom_angle_atom_site_label_2
_geom_angle_atom_site_label_3
_geom_angle
_geom_angle_publ_flag
N3 Ni N2 93.49(10) yes
N3 Ni N1 169.98(10) yes
N2 Ni N1 96.22(10) yes
N3 Ni O5 91.63(10) yes
N2 Ni O5 90.81(9) yes
N1 Ni O5 90.70(10) yes
N3 Ni O6 83.87(10) yes
N2 Ni O6 177.14(9) yes
N1 Ni O6 86.37(10) yes
O5 Ni O6 90.36(9) yes
N3 Ni O1 90.69(9) yes
N2 Ni O1 91.31(9) yes
N1 Ni O1 86.62(10) yes
O5 Ni O1 176.75(8) yes
O6 Ni O1 87.63(8) yes
O3 S O4 110.98(13) yes
O3 S O2 110.59(12) yes
O4 S O2 109.96(12) yes
O3 S O1 109.21(12) yes
O4 S O1 108.41(12) yes
O2 S O1 107.59(12) yes
S O1 Ni 131.76(11) yes
Ni O5 HO5A 112.(3) no
Ni O5 HO5B 111.(3) no
HO5A O5 HO5B 109.(4) no
Ni O6 HO6A 118.(2) no
Ni O6 HO6B 113.(2) no
HO6A O6 HO6B 110.(3) no
HO7A O7 HO7B 106.(4) no
C1 N1 Ni 122.7(2) yes
C1 N1 HN1A 109.(2) no
Ni N1 HN1A 103.(2) no
C1 N1 HN1B 110.(3) no
Ni N1 HN1B 103.(3) no
HN1A N1 HN1B 109.(3) no
C3 N2 C4 110.4(2) yes
C3 N2 Ni 114.2(2) yes
C4 N2 Ni 114.9(2) yes
C3 N2 HN2A 107.(2) no
C4 N2 HN2A 106.(2) no
Ni N2 HN2A 104.(2) no
C6 N3 Ni 122.0(2) yes
C6 N3 HN3A 112.(2) no
Ni N3 HN3A 104.(2) no
C6 N3 HN3B 109.(2) no
Ni N3 HN3B 104.(2) no
HN3A N3 HN3B 105.(3) no
N1 C1 C2 112.9(3) yes
N1 C1 HC1A 107.(3) no
C2 C1 HC1A 113.(3) no
N1 C1 HC1B 109.(2) no
C2 C1 HC1B 111.(2) no
HC1A C1 HC1B 104.(3) no
C1 C2 C3 114.0(3) yes
C1 C2 HC2A 106.(2) no
C3 C2 HC2A 109.(2) no
C1 C2 HC2B 107.4(18) no
C3 C2 HC2B 110.3(18) no
HC2A C2 HC2B 110.(3) no
N2 C3 C2 113.2(3) yes
N2 C3 HC3A 106.4(19) no
C2 C3 HC3A 111.7(19) no
N2 C3 HC3B 105.5(19) no
C2 C3 HC3B 111.8(19) no
HC3A C3 HC3B 108.(3) no
N2 C4 C5 113.9(3) yes
N2 C4 HC4A 105.2(18) no
C5 C4 HC4A 108.0(18) no
N2 C4 HC4B 107.3(19) no
C5 C4 HC4B 112.0(19) no
HC4A C4 HC4B 110.(3) no
C6 C5 C4 114.8(3) yes
C6 C5 HC5A 110.3(19) no
C4 C5 HC5A 109.5(19) no
C6 C5 HC5B 108.3(19) no
C4 C5 HC5B 105.3(19) no
HC5A C5 HC5B 108.(3) no
N3 C6 C5 111.8(3) yes
N3 C6 HC6A 106.7(18) no
C5 C6 HC6A 109.7(17) no
N3 C6 HC6B 111.2(19) no
C5 C6 HC6B 111.3(19) no
HC6A C6 HC6B 106.(3) no

loop_
_geom_bond_atom_site_label_1
_geom_bond_atom_site_label_2
_geom_bond_distance
_geom_bond_publ_flag
Ni N3 2.084(2) yes
Ni N2 2.088(2) yes
Ni N1 2.099(3) yes
Ni O5 2.104(2) yes
Ni O6 2.127(2) yes
Ni O1 2.171(2) yes
S O3 1.460(2) yes
S O4 1.468(2) yes
S O2 1.474(2) yes
S O1 1.491(2) yes
O5 HO5A 0.85(3) no
O5 HO5B 0.87(3) no
O6 HO6A 0.88(3) no
O6 HO6B 0.84(2) no
O7 HO7A 0.85(3) no
O7 HO7B 0.83(3) no
N1 C1 1.481(4) yes
N1 HN1A 0.87(2) no
N1 HN1B 0.86(3) no
N2 C3 1.479(4) yes
N2 C4 1.483(4) yes
N2 HN2A 0.86(2) no
N3 C6 1.475(4) yes
N3 HN3A 0.87(2) no
N3 HN3B 0.87(2) no
C1 C2 1.497(5) yes
C1 HC1A 0.94(3) no
C1 HC1B 0.94(2) no
C2 C3 1.509(5) yes
C2 HC2A 0.94(3) no
C2 HC2B 0.99(3) no
C3 HC3A 0.97(3) no
C3 HC3B 0.95(3) no
C4 C5 1.510(5) yes
C4 HC4A 0.99(3) no
C4 HC4B 1.00(3) no
C5 C6 1.504(5) yes
C5 HC5A 1.01(4) no
C5 HC5B 0.96(3) no
C6 HC6A 0.97(3) no
C6 HC6B 0.94(3) no
